data_1503085
loop_
_publ_author_name
'Chen, Zhengwang'
'Li, Jinghao'
'Jiang, Huanfeng'
'Zhu, Shifa'
'Li, Yibiao'
'Qi, Chaorong'

_publ_section_title
;
 Silver-catalyzed difunctionalization of terminal alkynes: highly regio-
 and stereoselective synthesis of (Z)-beta-haloenol acetates.
;
_journal_issue 14
_journal_name_full 'Organic letters'
_journal_page_first 3262
_journal_page_last 3265
_journal_paper_doi 10.1021/ol101251n
_journal_volume 12
_journal_year 2010
_chemical_formula_moiety 'C16 H13 Br O2'
_chemical_formula_sum 'C16 H13 Br O2'
_chemical_formula_weight 317.17
_chemical_name_systematic
; 
 ? 
;
_space_group_IT_number 4
_symmetry_cell_setting monoclinic
_symmetry_space_group_name_Hall 'P 2yb'
_symmetry_space_group_name_H-M 'P 1 21 1'
_atom_sites_solution_hydrogens geom
_atom_sites_solution_primary direct
_atom_sites_solution_secondary difmap
_audit_creation_method SHELXL-97
_cell_angle_alpha 90.00
_cell_angle_beta 108.25(3)
_cell_angle_gamma 90.00
_cell_formula_units_Z 2
_cell_length_a 9.977(2)
_cell_length_b 5.5033(11)
_cell_length_c 13.198(3)
_cell_measurement_reflns_used 2895
_cell_measurement_temperature 293(2)
_cell_measurement_theta_max 27.89
_cell_measurement_theta_min 2.35
_cell_volume 688.2(3)
_computing_cell_refinement RAPID-AUTO
_computing_data_collection 'RAPID-AUTO (Rigaku, 1998)'
_computing_data_reduction 'CrystalStructure (Rigaku/MSC, 2002)'
_computing_molecular_graphics 'ORTEPII (Johnson, 1976)'
_computing_publication_material SHELXL97
_computing_structure_refinement 'SHELXL-97 (Sheldrick, 1997)'
_computing_structure_solution 'SHELXS-97 (Sheldrick, 1990)'
_diffrn_ambient_temperature 293(2)
_diffrn_measured_fraction_theta_full 0.998
_diffrn_measured_fraction_theta_max 0.998
_diffrn_measurement_device_type 'Rigaku/MSC Mercury CCD'
_diffrn_measurement_method \w
_diffrn_radiation_monochromator graphite
_diffrn_radiation_source 'fine-focus sealed tube'
_diffrn_radiation_type MoK\a
_diffrn_radiation_wavelength 0.71073
_diffrn_reflns_av_R_equivalents 0.0760
_diffrn_reflns_av_sigmaI/netI 0.1239
_diffrn_reflns_limit_h_max 11
_diffrn_reflns_limit_h_min -11
_diffrn_reflns_limit_k_max 6
_diffrn_reflns_limit_k_min -6
_diffrn_reflns_limit_l_max 15
_diffrn_reflns_limit_l_min -15
_diffrn_reflns_number 5519
_diffrn_reflns_theta_full 25.19
_diffrn_reflns_theta_max 25.19
_diffrn_reflns_theta_min 3.07
_diffrn_standards_number 0
_exptl_absorpt_coefficient_mu 2.981
_exptl_absorpt_correction_T_max 0.5733
_exptl_absorpt_correction_T_min 0.4683
_exptl_absorpt_correction_type multi-scan
_exptl_absorpt_process_details '(Jacobson, 1998)'
_exptl_crystal_colour colorless
_exptl_crystal_density_diffrn 1.531
_exptl_crystal_density_method 'not measured'
_exptl_crystal_description block
_exptl_crystal_F_000 320
_exptl_crystal_size_max 0.30
_exptl_crystal_size_mid 0.23
_exptl_crystal_size_min 0.21
_refine_diff_density_max 0.470
_refine_diff_density_min -0.537
_refine_diff_density_rms 0.090
_refine_ls_abs_structure_details 'Flack H D (1983), Acta Cryst. A39, 876-881'
_refine_ls_abs_structure_Flack -0.03(3)
_refine_ls_extinction_method none
_refine_ls_goodness_of_fit_ref 1.027
_refine_ls_hydrogen_treatment constr
_refine_ls_matrix_type full
_refine_ls_number_parameters 173
_refine_ls_number_reflns 2474
_refine_ls_number_restraints 1
_refine_ls_restrained_S_all 1.027
_refine_ls_R_factor_all 0.1777
_refine_ls_R_factor_gt 0.0495
_refine_ls_shift/su_max 0.000
_refine_ls_shift/su_mean 0.000
_refine_ls_structure_factor_coef Fsqd
_refine_ls_weighting_details 'calc w=1/[\s^2^(Fo^2^)+(0.0625P)^2^+0.0000P] where P=(Fo^2^+2Fc^2^)/3'
_refine_ls_weighting_scheme calc
_refine_ls_wR_factor_gt 0.0961
_refine_ls_wR_factor_ref 0.1643
_reflns_number_gt 973
_reflns_number_total 2474
_reflns_threshold_expression >2sigma(I)
_cod_data_source_file ol101251n_si_001.cif
_cod_data_source_block 2
_cod_depositor_comments
;
The following automatic conversions were performed:

'_symmetry_cell_setting' value 'Monoclinic' changed to 'monoclinic'
according to /home/saulius/struct/CIF-dictionaries/cif_core.dic
dictionary named 'cif_core.dic' version 2.4.2 from 2011-04-26.

Automatic conversion script
Id: cif_fix_values 1715 2011-07-08 13:25:40Z adriana 
;
_cod_original_cell_volume 688.2(2)
_cod_original_sg_symbol_H-M 'P 21'
_cod_database_code 1503085

loop_
_symmetry_equiv_pos_as_xyz
'x, y, z'
'-x, y+1/2, -z'

loop_
_atom_site_label
_atom_site_type_symbol
_atom_site_fract_x
_atom_site_fract_y
_atom_site_fract_z
_atom_site_U_iso_or_equiv
_atom_site_adp_type
_atom_site_occupancy
_atom_site_symmetry_multiplicity
_atom_site_calc_flag
_atom_site_refinement_flags
Br1 Br -0.01993(11) 1.1198(4) 0.38454(8) 0.0991(5) Uani 1 1 d .
C1 C 0.3157(9) 0.9521(19) -0.1276(7) 0.057(2) Uani 1 1 d .
O1 O 0.1525(7) 0.7605(12) 0.3038(5) 0.0647(18) Uani 1 1 d .
C2 C 0.2769(13) 1.128(4) -0.2051(9) 0.111(4) Uani 1 1 d .
H2 H 0.2158 1.2502 -0.1984 0.133 Uiso 1 1 calc R
C15 C 0.3021(13) 0.554(2) 0.4538(9) 0.090(4) Uani 1 1 d .
H15A H 0.3994 0.5488 0.4970 0.136 Uiso 1 1 calc R
H15B H 0.2801 0.4124 0.4093 0.136 Uiso 1 1 calc R
H15C H 0.2433 0.5585 0.4991 0.136 Uiso 1 1 calc R
C3 C 0.3256(14) 1.132(4) -0.2943(9) 0.122(5) Uani 1 1 d .
H3 H 0.2959 1.2518 -0.3460 0.147 Uiso 1 1 calc R
C4 C 0.4173(13) 0.955(3) -0.3035(10) 0.087(4) Uani 1 1 d .
H4 H 0.4510 0.9531 -0.3617 0.104 Uiso 1 1 calc R
C5 C 0.4583(13) 0.784(3) -0.2271(11) 0.102(4) Uani 1 1 d .
H5 H 0.5219 0.6652 -0.2325 0.122 Uiso 1 1 calc R
C6 C 0.4072(13) 0.782(2) -0.1395(9) 0.090(4) Uani 1 1 d .
H6 H 0.4372 0.6611 -0.0883 0.108 Uiso 1 1 calc R
C7 C 0.2622(9) 0.9536(19) -0.0354(7) 0.058(2) Uani 1 1 d .
C8 C 0.2946(12) 0.773(2) 0.0414(8) 0.078(3) Uani 1 1 d .
H8 H 0.3516 0.6449 0.0340 0.093 Uiso 1 1 calc R
C9 C 0.2460(11) 0.774(2) 0.1287(7) 0.074(3) Uani 1 1 d .
H9 H 0.2695 0.6468 0.1772 0.088 Uiso 1 1 calc R
C10 C 0.1633(9) 0.9621(18) 0.1449(7) 0.054(2) Uani 1 1 d .
C11 C 0.1271(9) 1.137(3) 0.0673(7) 0.068(3) Uani 1 1 d .
H11 H 0.0684 1.2627 0.0742 0.081 Uiso 1 1 calc R
C12 C 0.1740(9) 1.135(3) -0.0218(7) 0.067(3) Uani 1 1 d .
H12 H 0.1456 1.2580 -0.0725 0.080 Uiso 1 1 calc R
C13 C 0.1133(10) 0.9661(19) 0.2369(7) 0.059(3) Uani 1 1 d .
C14 C 0.2773(14) 0.770(3) 0.3875(10) 0.073(3) Uani 1 1 d .
O2 O 0.3502(8) 0.9505(16) 0.3967(6) 0.084(2) Uani 1 1 d .
C16 C 0.0321(8) 1.131(3) 0.2613(6) 0.068(3) Uani 1 1 d .
H16 H -0.0007 1.2595 0.2142 0.082 Uiso 1 1 calc R

loop_
_atom_site_aniso_label
_atom_site_aniso_U_11
_atom_site_aniso_U_22
_atom_site_aniso_U_33
_atom_site_aniso_U_23
_atom_site_aniso_U_13
_atom_site_aniso_U_12
Br1 0.0929(8) 0.1305(10) 0.0856(8) -0.0054(13) 0.0451(6) 0.0027(13)
C1 0.047(6) 0.054(6) 0.067(7) -0.005(6) 0.013(5) -0.008(5)
O1 0.066(4) 0.064(5) 0.060(4) 0.007(4) 0.012(4) -0.009(4)
C2 0.147(10) 0.109(9) 0.098(8) 0.035(13) 0.069(8) 0.033(15)
C15 0.104(9) 0.083(12) 0.085(8) 0.024(8) 0.032(7) 0.012(8)
C3 0.170(12) 0.120(10) 0.108(9) 0.038(14) 0.088(9) 0.045(16)
C4 0.083(9) 0.107(10) 0.080(8) -0.020(8) 0.041(7) -0.019(8)
C5 0.089(9) 0.121(11) 0.100(10) -0.007(9) 0.038(8) 0.023(9)
C6 0.107(9) 0.085(8) 0.089(9) 0.008(7) 0.047(8) 0.033(8)
C7 0.052(6) 0.050(6) 0.069(6) -0.009(6) 0.017(5) 0.002(5)
C8 0.102(9) 0.054(6) 0.086(8) 0.016(7) 0.041(7) 0.030(7)
C9 0.098(8) 0.070(7) 0.054(6) 0.017(6) 0.025(6) 0.022(7)
C10 0.054(6) 0.040(5) 0.059(6) 0.003(5) 0.007(5) 0.003(5)
C11 0.057(5) 0.075(7) 0.068(6) -0.003(10) 0.014(5) 0.011(9)
C12 0.069(6) 0.066(7) 0.065(5) 0.017(9) 0.019(5) 0.022(9)
C13 0.058(6) 0.059(6) 0.057(6) 0.009(6) 0.015(5) 0.002(6)
C14 0.067(8) 0.081(9) 0.080(9) -0.016(8) 0.036(8) -0.001(7)
O2 0.071(5) 0.082(5) 0.083(5) 0.005(5) 0.001(4) -0.003(5)
C16 0.047(5) 0.088(7) 0.065(5) 0.016(10) 0.011(4) 0.008(9)

loop_
_atom_type_symbol
_atom_type_description
_atom_type_scat_dispersion_real
_atom_type_scat_dispersion_imag
_atom_type_scat_source
C C 0.0033 0.0016 'International Tables Vol C Tables 4.2.6.8 and 6.1.1.4'
H H 0.0000 0.0000 'International Tables Vol C Tables 4.2.6.8 and 6.1.1.4'
O O 0.0106 0.0060 'International Tables Vol C Tables 4.2.6.8 and 6.1.1.4'
Br Br -0.2901 2.4595 'International Tables Vol C Tables 4.2.6.8 and 6.1.1.4'

loop_
_geom_angle_atom_site_label_1
_geom_angle_atom_site_label_2
_geom_angle_atom_site_label_3
_geom_angle
C6 C1 C2 116.4(9)
C6 C1 C7 122.3(10)
C2 C1 C7 121.4(9)
C14 O1 C13 118.2(9)
C1 C2 C3 122.8(15)
C1 C2 H2 118.6
C3 C2 H2 118.6
C14 C15 H15A 109.5
C14 C15 H15B 109.5
H15A C15 H15B 109.5
C14 C15 H15C 109.5
H15A C15 H15C 109.5
H15B C15 H15C 109.5
C4 C3 C2 118.8(16)
C4 C3 H3 120.6
C2 C3 H3 120.6
C5 C4 C3 119.0(10)
C5 C4 H4 120.5
C3 C4 H4 120.5
C4 C5 C6 121.3(12)
C4 C5 H5 119.3
C6 C5 H5 119.3
C1 C6 C5 121.7(12)
C1 C6 H6 119.2
C5 C6 H6 119.2
C12 C7 C8 115.9(8)
C12 C7 C1 121.5(9)
C8 C7 C1 122.6(9)
C9 C8 C7 123.0(9)
C9 C8 H8 118.5
C7 C8 H8 118.5
C8 C9 C10 121.1(9)
C8 C9 H9 119.5
C10 C9 H9 119.5
C11 C10 C9 116.1(8)
C11 C10 C13 122.5(9)
C9 C10 C13 121.4(9)
C10 C11 C12 123.2(13)
C10 C11 H11 118.4
C12 C11 H11 118.4
C7 C12 C11 120.6(13)
C7 C12 H12 119.7
C11 C12 H12 119.7
C16 C13 O1 117.9(8)
C16 C13 C10 127.7(10)
O1 C13 C10 114.2(8)
O2 C14 O1 118.2(12)
O2 C14 C15 128.7(13)
O1 C14 C15 113.0(13)
C13 C16 Br1 123.4(10)
C13 C16 H16 118.3
Br1 C16 H16 118.3

loop_
_geom_bond_atom_site_label_1
_geom_bond_atom_site_label_2
_geom_bond_distance
Br1 C16 1.857(8)
C1 C6 1.349(13)
C1 C2 1.374(17)
C1 C7 1.474(11)
O1 C14 1.383(14)
O1 C13 1.412(11)
C2 C3 1.407(12)
C2 H2 0.9300
C15 C14 1.451(16)
C15 H15A 0.9600
C15 H15B 0.9600
C15 H15C 0.9600
C3 C4 1.365(19)
C3 H3 0.9300
C4 C5 1.345(17)
C4 H4 0.9300
C5 C6 1.402(14)
C5 H5 0.9300
C6 H6 0.9300
C7 C12 1.380(14)
C7 C8 1.384(13)
C8 C9 1.382(12)
C8 H8 0.9300
C9 C10 1.380(12)
C9 H9 0.9300
C10 C11 1.369(15)
C10 C13 1.450(12)
C11 C12 1.394(11)
C11 H11 0.9300
C12 H12 0.9300
C13 C16 1.322(14)
C14 O2 1.214(13)
C16 H16 0.9300
